data_7706932
loop_
_publ_author_name
'Vos\'ahlo, Petr'
'Schulz, Ji\<r\'i'
'C\'isa\<rov\'a, Ivana'
'\<St\<epni\<cka, Petr'

_publ_section_title
;
 Cyclopalladation of a ferrocene acylphosphine and the reactivity of the
 C-H activated products.
;
_journal_issue 18
_journal_name_full 'Dalton transactions (Cambridge, England : 2003)'
_journal_page_first 6232
_journal_page_last 6244
_journal_paper_doi 10.1039/d1dt00668a
_journal_volume 50
_journal_year 2021
_chemical_formula_moiety 'C46 H36 Br2 Fe2 O2 P2 Pd2, C7 H8'
_chemical_formula_sum 'C53 H44 Br2 Fe2 O2 P2 Pd2'
_chemical_formula_weight 1259.14
_space_group_crystal_system triclinic
_space_group_IT_number 2
_space_group_name_Hall '-P 1'
_space_group_name_H-M_alt 'P -1'
_atom_sites_solution_hydrogens geom
_atom_sites_solution_primary direct
_atom_sites_solution_secondary difmap
_audit_creation_method SHELXL-2017/1
_audit_update_record
;
2021-03-19 deposited with the CCDC.	2021-03-23 downloaded from the CCDC.
;
_cell_angle_alpha 108.735(2)
_cell_angle_beta 95.248(2)
_cell_angle_gamma 97.272(2)
_cell_formula_units_Z 1
_cell_length_a 8.6520(4)
_cell_length_b 9.9950(4)
_cell_length_c 14.4343(6)
_cell_measurement_reflns_used 9216
_cell_measurement_temperature 120(2)
_cell_measurement_theta_max 27.50
_cell_measurement_theta_min 2.96
_cell_volume 1160.93(9)
_computing_cell_refinement 'SAINT V8.40A (Bruker Nano, Inc., 2019)'
_computing_data_collection 'Bruker Instrument Service vV6.2.12'
_computing_data_reduction 'SAINT V8.40A (Bruker Nano, Inc., 2019)'
_computing_molecular_graphics 'PLATON (Spek, 2017)'
_computing_publication_material 'PLATON (Spek, 2017)'
_computing_structure_refinement 'SHELXL-2017/1 (Sheldrick, 2017)'
_computing_structure_solution 'SHELXT 2014/5 (Sheldrick, 2014)'
_diffrn_ambient_temperature 120(2)
_diffrn_measured_fraction_theta_full 0.999
_diffrn_measured_fraction_theta_max 0.999
_diffrn_measurement_device_type 'Bruker D8 VENTURE Kappa Duo with PHOTON III'
_diffrn_measurement_method '\f and \w scans'
_diffrn_radiation_monochromator 'Quazar Mo multilayer optic'
_diffrn_radiation_source 'I\mS micro-focus sealed tube'
_diffrn_radiation_type MoK\a
_diffrn_radiation_wavelength 0.71073
_diffrn_reflns_av_R_equivalents 0.0206
_diffrn_reflns_av_unetI/netI 0.0160
_diffrn_reflns_Laue_measured_fraction_full 0.999
_diffrn_reflns_Laue_measured_fraction_max 0.999
_diffrn_reflns_limit_h_max 11
_diffrn_reflns_limit_h_min -11
_diffrn_reflns_limit_k_max 12
_diffrn_reflns_limit_k_min -12
_diffrn_reflns_limit_l_max 18
_diffrn_reflns_limit_l_min -18
_diffrn_reflns_number 25301
_diffrn_reflns_point_group_measured_fraction_full 0.999
_diffrn_reflns_point_group_measured_fraction_max 0.999
_diffrn_reflns_theta_full 25.242
_diffrn_reflns_theta_max 27.499
_diffrn_reflns_theta_min 2.182
_exptl_absorpt_coefficient_mu 3.206
_exptl_absorpt_correction_T_max 0.76
_exptl_absorpt_correction_T_min 0.62
_exptl_absorpt_correction_type multi-scan
_exptl_absorpt_process_details 'SADABS-2016/2 - Bruker AXS area'
_exptl_crystal_colour 'dark red'
_exptl_crystal_density_diffrn 1.801
_exptl_crystal_description plate
_exptl_crystal_F_000 622
_exptl_crystal_size_max 0.24
_exptl_crystal_size_mid 0.14
_exptl_crystal_size_min 0.09
_refine_diff_density_max 1.806
_refine_diff_density_min -1.852
_refine_diff_density_rms 0.103
_refine_ls_extinction_method none
_refine_ls_goodness_of_fit_ref 1.060
_refine_ls_hydrogen_treatment constr
_refine_ls_matrix_type full
_refine_ls_number_parameters 253
_refine_ls_number_reflns 5317
_refine_ls_number_restraints 0
_refine_ls_restrained_S_all 1.060
_refine_ls_R_factor_all 0.0374
_refine_ls_R_factor_gt 0.0335
_refine_ls_shift/su_max 0.001
_refine_ls_shift/su_mean 0.000
_refine_ls_structure_factor_coef Fsqd
_refine_ls_weighting_details 'w=1/[\s^2^(Fo^2^)+(0.0312P)^2^+3.8691P] where P=(Fo^2^+2Fc^2^)/3'
_refine_ls_weighting_scheme calc
_refine_ls_wR_factor_gt 0.0833
_refine_ls_wR_factor_ref 0.0861
_reflns_Friedel_coverage 0.000
_reflns_number_gt 4872
_reflns_number_total 5317
_reflns_threshold_expression 'I > 2\s(I)'
_cod_data_source_file d1dt00668a3.cif
_cod_data_source_block pv448_sq
_cod_depositor_comments 'Adding full bibliography for 7706929--7706948.cif.'
_cod_database_code 7706932
_shelx_shelxl_version_number 2017/1
_shelx_space_group_comment
;
The symmetry employed for this shelxl refinement is uniquely defined
by the following loop, which should always be used as a source of
symmetry information in preference to the above space-group names.
They are only intended as comments.
;
_shelx_estimated_absorpt_t_min 0.513
_shelx_estimated_absorpt_t_max 0.761

loop_
_space_group_symop_operation_xyz
'x, y, z'
'-x, -y, -z'

loop_
_atom_site_label
_atom_site_type_symbol
_atom_site_fract_x
_atom_site_fract_y
_atom_site_fract_z
_atom_site_U_iso_or_equiv
_atom_site_adp_type
_atom_site_occupancy
_atom_site_site_symmetry_order
_atom_site_calc_flag
_atom_site_refinement_flags_posn
_atom_site_refinement_flags_adp
_atom_site_refinement_flags_occupancy
_atom_site_disorder_assembly
_atom_site_disorder_group
Pd1 Pd 0.46456(3) 0.13588(2) 0.61216(2) 0.02351(8) Uani 1 1 d . . . . .
Br1 Br 0.49084(6) 0.12220(4) 0.43752(3) 0.04367(12) Uani 1 1 d . . . . .
Fe1 Fe 0.54395(6) 0.52950(5) 0.72556(4) 0.03007(12) Uani 1 1 d . . . . .
P1 P 0.45736(10) 0.17280(8) 0.77108(6) 0.02180(16) Uani 1 1 d . . . . .
O1 O 0.3279(3) 0.3797(3) 0.90169(18) 0.0313(5) Uani 1 1 d . . . . .
C1 C 0.3544(4) 0.4025(3) 0.7428(3) 0.0271(7) Uani 1 1 d . . . . .
C2 C 0.4072(4) 0.3325(3) 0.6514(3) 0.0265(7) Uani 1 1 d . . . . .
C3 C 0.3971(5) 0.4255(4) 0.5940(3) 0.0319(7) Uani 1 1 d . . . . .
H3 H 0.424329 0.407186 0.529334 0.038 Uiso 1 1 calc R U . . .
C4 C 0.3399(5) 0.5493(4) 0.6498(3) 0.0371(8) Uani 1 1 d . . . . .
H4 H 0.321534 0.627055 0.628379 0.045 Uiso 1 1 calc R U . . .
C5 C 0.3146(5) 0.5377(4) 0.7431(3) 0.0345(8) Uani 1 1 d . . . . .
H5 H 0.278447 0.606126 0.795491 0.041 Uiso 1 1 calc R U . . .
C6 C 0.7689(5) 0.5127(5) 0.7750(4) 0.0473(11) Uani 1 1 d . . . . .
H6 H 0.805098 0.428170 0.777981 0.057 Uiso 1 1 calc R U . . .
C7 C 0.7681(5) 0.5632(5) 0.6933(4) 0.0488(10) Uani 1 1 d . . . . .
H7 H 0.802098 0.517604 0.631912 0.059 Uiso 1 1 calc R U . . .
C8 C 0.7080(5) 0.6924(5) 0.7199(4) 0.0485(11) Uani 1 1 d . . . . .
H8 H 0.695300 0.750178 0.679639 0.058 Uiso 1 1 calc R U . . .
C9 C 0.6697(6) 0.7216(5) 0.8168(4) 0.0520(11) Uani 1 1 d . . . . .
H9 H 0.626658 0.802191 0.852987 0.062 Uiso 1 1 calc R U . . .
C10 C 0.7068(5) 0.6097(5) 0.8504(3) 0.0487(11) Uani 1 1 d . . . . .
H10 H 0.692334 0.601513 0.912976 0.058 Uiso 1 1 calc R U . . .
C11 C 0.3680(4) 0.3404(3) 0.8202(2) 0.0240(6) Uani 1 1 d . . . . .
C12 C 0.3329(4) 0.0413(3) 0.8051(3) 0.0263(6) Uani 1 1 d . . . . .
C13 C 0.3404(5) 0.0453(4) 0.9020(3) 0.0369(8) Uani 1 1 d . . . . .
H13 H 0.418624 0.111824 0.951451 0.044 Uiso 1 1 calc R U . . .
C14 C 0.2324(5) -0.0490(5) 0.9269(3) 0.0443(10) Uani 1 1 d . . . . .
H14 H 0.236325 -0.046026 0.993567 0.053 Uiso 1 1 calc R U . . .
C15 C 0.1198(5) -0.1466(4) 0.8547(3) 0.0406(9) Uani 1 1 d . . . . .
H15 H 0.045775 -0.210229 0.871857 0.049 Uiso 1 1 calc R U . . .
C16 C 0.1144(5) -0.1521(4) 0.7581(3) 0.0398(9) Uani 1 1 d . . . . .
H16 H 0.037712 -0.220524 0.708562 0.048 Uiso 1 1 calc R U . . .
C17 C 0.2204(4) -0.0583(4) 0.7325(3) 0.0344(8) Uani 1 1 d . . . . .
H17 H 0.216111 -0.062003 0.665693 0.041 Uiso 1 1 calc R U . . .
C18 C 0.6505(3) 0.2108(3) 0.8468(2) 0.0180(5) Uani 1 1 d . . . . .
C19 C 0.6873(4) 0.3163(3) 0.9365(2) 0.0255(6) Uani 1 1 d . . . . .
H19 H 0.608451 0.366754 0.965842 0.031 Uiso 1 1 calc R U . . .
C20 C 0.8405(4) 0.3498(4) 0.9849(3) 0.0300(7) Uani 1 1 d . . . . .
H20 H 0.867067 0.424291 1.047053 0.036 Uiso 1 1 calc R U . . .
C21 C 0.9542(4) 0.2747(4) 0.9427(3) 0.0343(8) Uani 1 1 d . . . . .
H21 H 1.059192 0.298332 0.975780 0.041 Uiso 1 1 calc R U . . .
C22 C 0.9166(5) 0.1659(4) 0.8529(3) 0.0382(8) Uani 1 1 d . . . . .
H22 H 0.995176 0.113577 0.824981 0.046 Uiso 1 1 calc R U . . .
C23 C 0.7652(4) 0.1326(4) 0.8035(3) 0.0327(7) Uani 1 1 d . . . . .
H23 H 0.738763 0.058154 0.741323 0.039 Uiso 1 1 calc R U . . .

loop_
_atom_site_aniso_label
_atom_site_aniso_U_11
_atom_site_aniso_U_22
_atom_site_aniso_U_33
_atom_site_aniso_U_23
_atom_site_aniso_U_13
_atom_site_aniso_U_12
Pd1 0.03448(14) 0.01727(12) 0.01781(12) 0.00385(9) 0.00110(9) 0.00815(9)
Br1 0.0872(3) 0.02631(18) 0.02154(17) 0.00787(14) 0.00648(18) 0.02550(19)
Fe1 0.0368(3) 0.0218(2) 0.0309(3) 0.0096(2) 0.0008(2) 0.0031(2)
P1 0.0263(4) 0.0171(3) 0.0214(4) 0.0052(3) 0.0030(3) 0.0048(3)
O1 0.0354(13) 0.0273(12) 0.0309(13) 0.0061(10) 0.0118(10) 0.0091(10)
C1 0.0279(16) 0.0206(15) 0.0324(17) 0.0078(13) 0.0019(13) 0.0071(12)
C2 0.0289(16) 0.0159(14) 0.0299(16) 0.0028(12) -0.0058(13) 0.0068(12)
C3 0.044(2) 0.0252(16) 0.0271(17) 0.0099(14) -0.0006(14) 0.0081(14)
C4 0.045(2) 0.0267(17) 0.041(2) 0.0131(15) -0.0016(16) 0.0123(15)
C5 0.040(2) 0.0242(17) 0.042(2) 0.0101(15) 0.0061(16) 0.0137(15)
C6 0.033(2) 0.044(2) 0.069(3) 0.032(2) -0.0043(19) -0.0034(17)
C7 0.036(2) 0.051(3) 0.060(3) 0.023(2) 0.0085(19) -0.0032(18)
C8 0.047(2) 0.042(2) 0.058(3) 0.031(2) -0.010(2) -0.0119(19)
C9 0.061(3) 0.030(2) 0.052(3) 0.0070(19) -0.009(2) -0.0085(19)
C10 0.047(2) 0.049(2) 0.044(2) 0.022(2) -0.0139(19) -0.015(2)
C11 0.0223(15) 0.0186(14) 0.0294(16) 0.0056(12) 0.0039(12) 0.0037(11)
C12 0.0284(16) 0.0190(14) 0.0325(17) 0.0096(13) 0.0052(13) 0.0048(12)
C13 0.041(2) 0.0342(19) 0.0359(19) 0.0167(16) -0.0007(16) -0.0025(16)
C14 0.050(2) 0.042(2) 0.047(2) 0.0280(19) 0.0062(19) -0.0021(18)
C15 0.037(2) 0.0309(19) 0.060(3) 0.0233(18) 0.0093(18) 0.0018(15)
C16 0.0334(19) 0.0263(18) 0.053(2) 0.0076(17) 0.0033(17) -0.0028(15)
C17 0.0353(19) 0.0270(17) 0.0358(19) 0.0050(15) 0.0050(15) 0.0019(14)
C18 0.0200(14) 0.0167(13) 0.0205(13) 0.0096(11) 0.0038(11) 0.0055(11)
C19 0.0302(16) 0.0213(15) 0.0252(15) 0.0075(12) 0.0053(12) 0.0050(12)
C20 0.0333(18) 0.0253(16) 0.0280(16) 0.0073(13) 0.0006(13) 0.0000(13)
C21 0.0290(17) 0.0373(19) 0.0381(19) 0.0162(16) 0.0016(14) 0.0039(15)
C22 0.0324(19) 0.042(2) 0.042(2) 0.0110(17) 0.0085(16) 0.0162(16)
C23 0.0376(19) 0.0308(18) 0.0278(17) 0.0044(14) 0.0049(14) 0.0134(15)

loop_
_atom_type_symbol
_atom_type_description
_atom_type_scat_dispersion_real
_atom_type_scat_dispersion_imag
_atom_type_scat_source
C C 0.0033 0.0016 'International Tables Vol C Tables 4.2.6.8 and 6.1.1.4'
H H 0.0000 0.0000 'International Tables Vol C Tables 4.2.6.8 and 6.1.1.4'
Br Br -0.2901 2.4595 'International Tables Vol C Tables 4.2.6.8 and 6.1.1.4'
Fe Fe 0.3463 0.8444 'International Tables Vol C Tables 4.2.6.8 and 6.1.1.4'
O O 0.0106 0.0060 'International Tables Vol C Tables 4.2.6.8 and 6.1.1.4'
P P 0.1023 0.0942 'International Tables Vol C Tables 4.2.6.8 and 6.1.1.4'
Pd Pd -0.9988 1.0072 'International Tables Vol C Tables 4.2.6.8 and 6.1.1.4'

loop_
_geom_angle_atom_site_label_1
_geom_angle_atom_site_label_2
_geom_angle_atom_site_label_3
_geom_angle
_geom_angle_site_symmetry_1
_geom_angle_site_symmetry_3
_geom_angle_publ_flag
C2 Pd1 P1 81.08(10) . . ?
C2 Pd1 Br1 94.39(10) . . ?
P1 Pd1 Br1 173.45(3) . . ?
C2 Pd1 Br1 174.40(10) . 2_656 ?
P1 Pd1 Br1 97.77(2) . 2_656 ?
Br1 Pd1 Br1 87.186(14) . 2_656 ?
Pd1 Br1 Pd1 92.814(14) . 2_656 ?
C1 Fe1 C5 41.37(13) . . ?
C1 Fe1 C9 131.76(18) . . ?
C5 Fe1 C9 106.41(19) . . ?
C1 Fe1 C7 152.19(17) . . ?
C5 Fe1 C7 165.07(17) . . ?
C9 Fe1 C7 67.8(2) . . ?
C1 Fe1 C8 167.62(18) . . ?
C5 Fe1 C8 126.73(18) . . ?
C9 Fe1 C8 40.4(2) . . ?
C7 Fe1 C8 40.1(2) . . ?
C1 Fe1 C10 112.32(16) . . ?
C5 Fe1 C10 117.23(19) . . ?
C9 Fe1 C10 40.41(19) . . ?
C7 Fe1 C10 68.0(2) . . ?
C8 Fe1 C10 67.92(18) . . ?
C1 Fe1 C4 68.25(15) . . ?
C5 Fe1 C4 40.73(16) . . ?
C9 Fe1 C4 113.36(18) . . ?
C7 Fe1 C4 127.40(18) . . ?
C8 Fe1 C4 104.59(17) . . ?
C10 Fe1 C4 147.64(19) . . ?
C1 Fe1 C6 121.14(15) . . ?
C5 Fe1 C6 151.64(18) . . ?
C9 Fe1 C6 67.5(2) . . ?
C7 Fe1 C6 40.56(18) . . ?
C8 Fe1 C6 67.61(17) . . ?
C10 Fe1 C6 40.0(2) . . ?
C4 Fe1 C6 167.63(18) . . ?
C1 Fe1 C2 40.84(14) . . ?
C5 Fe1 C2 69.68(14) . . ?
C9 Fe1 C2 171.95(18) . . ?
C7 Fe1 C2 117.75(17) . . ?
C8 Fe1 C2 147.56(18) . . ?
C10 Fe1 C2 134.39(16) . . ?
C4 Fe1 C2 68.62(14) . . ?
C6 Fe1 C2 112.39(16) . . ?
C1 Fe1 C3 68.05(15) . . ?
C5 Fe1 C3 68.66(16) . . ?
C9 Fe1 C3 145.37(17) . . ?
C7 Fe1 C3 107.77(18) . . ?
C8 Fe1 C3 113.56(17) . . ?
C10 Fe1 C3 172.05(18) . . ?
C4 Fe1 C3 40.29(14) . . ?
C6 Fe1 C3 132.51(18) . . ?
C2 Fe1 C3 40.74(13) . . ?
C12 P1 C18 107.45(14) . . ?
C12 P1 C11 103.19(15) . . ?
C18 P1 C11 105.07(14) . . ?
C12 P1 Pd1 118.12(12) . . ?
C18 P1 Pd1 115.00(10) . . ?
C11 P1 Pd1 106.56(11) . . ?
C2 C1 C5 109.6(3) . . ?
C2 C1 C11 118.5(3) . . ?
C5 C1 C11 131.3(3) . . ?
C2 C1 Fe1 70.8(2) . . ?
C5 C1 Fe1 69.4(2) . . ?
C11 C1 Fe1 119.3(2) . . ?
C1 C2 C3 106.2(3) . . ?
C1 C2 Pd1 124.8(2) . . ?
C3 C2 Pd1 128.8(3) . . ?
C1 C2 Fe1 68.37(18) . . ?
C3 C2 Fe1 69.7(2) . . ?
Pd1 C2 Fe1 130.35(17) . . ?
C4 C3 C2 108.8(3) . . ?
C4 C3 Fe1 69.6(2) . . ?
C2 C3 Fe1 69.55(19) . . ?
C4 C3 H3 125.6 . . ?
C2 C3 H3 125.6 . . ?
Fe1 C3 H3 126.8 . . ?
C3 C4 C5 108.7(3) . . ?
C3 C4 Fe1 70.1(2) . . ?
C5 C4 Fe1 68.7(2) . . ?
C3 C4 H4 125.6 . . ?
C5 C4 H4 125.6 . . ?
Fe1 C4 H4 127.1 . . ?
C4 C5 C1 106.6(3) . . ?
C4 C5 Fe1 70.5(2) . . ?
C1 C5 Fe1 69.2(2) . . ?
C4 C5 H5 126.7 . . ?
C1 C5 H5 126.7 . . ?
Fe1 C5 H5 125.2 . . ?
C10 C6 C7 108.2(4) . . ?
C10 C6 Fe1 69.7(3) . . ?
C7 C6 Fe1 69.4(2) . . ?
C10 C6 H6 125.9 . . ?
C7 C6 H6 125.9 . . ?
Fe1 C6 H6 126.6 . . ?
C8 C7 C6 107.7(4) . . ?
C8 C7 Fe1 70.0(3) . . ?
C6 C7 Fe1 70.1(2) . . ?
C8 C7 H7 126.1 . . ?
C6 C7 H7 126.1 . . ?
Fe1 C7 H7 125.4 . . ?
C7 C8 C9 108.2(4) . . ?
C7 C8 Fe1 69.9(2) . . ?
C9 C8 Fe1 69.7(2) . . ?
C7 C8 H8 125.9 . . ?
C9 C8 H8 125.9 . . ?
Fe1 C8 H8 126.0 . . ?
C8 C9 C10 108.0(4) . . ?
C8 C9 Fe1 69.9(2) . . ?
C10 C9 Fe1 69.9(2) . . ?
C8 C9 H9 126.0 . . ?
C10 C9 H9 126.0 . . ?
Fe1 C9 H9 125.9 . . ?
C6 C10 C9 107.9(4) . . ?
C6 C10 Fe1 70.3(3) . . ?
C9 C10 Fe1 69.7(2) . . ?
C6 C10 H10 126.1 . . ?
C9 C10 H10 126.1 . . ?
Fe1 C10 H10 125.5 . . ?
O1 C11 C1 129.4(3) . . ?
O1 C11 P1 123.2(3) . . ?
C1 C11 P1 107.3(2) . . ?
C13 C12 C17 120.1(3) . . ?
C13 C12 P1 121.3(3) . . ?
C17 C12 P1 118.4(3) . . ?
C12 C13 C14 119.7(4) . . ?
C12 C13 H13 120.2 . . ?
C14 C13 H13 120.2 . . ?
C15 C14 C13 120.0(4) . . ?
C15 C14 H14 120.0 . . ?
C13 C14 H14 120.0 . . ?
C16 C15 C14 120.2(4) . . ?
C16 C15 H15 119.9 . . ?
C14 C15 H15 119.9 . . ?
C15 C16 C17 120.3(4) . . ?
C15 C16 H16 119.8 . . ?
C17 C16 H16 119.8 . . ?
C16 C17 C12 119.7(4) . . ?
C16 C17 H17 120.2 . . ?
C12 C17 H17 120.2 . . ?
C19 C18 C23 120.8(3) . . ?
C19 C18 P1 122.8(2) . . ?
C23 C18 P1 116.2(2) . . ?
C18 C19 C20 119.7(3) . . ?
C18 C19 H19 120.1 . . ?
C20 C19 H19 120.1 . . ?
C21 C20 C19 120.0(3) . . ?
C21 C20 H20 120.0 . . ?
C19 C20 H20 120.0 . . ?
C22 C21 C20 120.5(3) . . ?
C22 C21 H21 119.8 . . ?
C20 C21 H21 119.8 . . ?
C21 C22 C23 120.2(3) . . ?
C21 C22 H22 119.9 . . ?
C23 C22 H22 119.9 . . ?
C22 C23 C18 118.9(3) . . ?
C22 C23 H23 120.6 . . ?
C18 C23 H23 120.6 . . ?

loop_
_geom_bond_atom_site_label_1
_geom_bond_atom_site_label_2
_geom_bond_distance
_geom_bond_site_symmetry_2
_geom_bond_publ_flag
Pd1 C2 2.003(3) . ?
Pd1 P1 2.2114(8) . ?
Pd1 Br1 2.5132(4) . ?
Pd1 Br1 2.5361(4) 2_656 ?
Fe1 C1 2.028(4) . ?
Fe1 C5 2.032(4) . ?
Fe1 C9 2.047(4) . ?
Fe1 C7 2.047(4) . ?
Fe1 C8 2.048(4) . ?
Fe1 C10 2.049(4) . ?
Fe1 C4 2.055(4) . ?
Fe1 C6 2.057(4) . ?
Fe1 C2 2.061(3) . ?
Fe1 C3 2.063(4) . ?
P1 C12 1.811(3) . ?
P1 C18 1.836(3) . ?
P1 C11 1.890(3) . ?
O1 C11 1.212(4) . ?
C1 C2 1.427(5) . ?
C1 C5 1.434(5) . ?
C1 C11 1.445(5) . ?
C2 C3 1.435(5) . ?
C3 C4 1.418(5) . ?
C3 H3 0.9500 . ?
C4 C5 1.423(6) . ?
C4 H4 0.9500 . ?
C5 H5 0.9500 . ?
C6 C10 1.405(7) . ?
C6 C7 1.423(6) . ?
C6 H6 0.9500 . ?
C7 C8 1.405(7) . ?
C7 H7 0.9500 . ?
C8 C9 1.414(7) . ?
C8 H8 0.9500 . ?
C9 C10 1.414(7) . ?
C9 H9 0.9500 . ?
C10 H10 0.9500 . ?
C12 C13 1.382(5) . ?
C12 C17 1.392(5) . ?
C13 C14 1.394(5) . ?
C13 H13 0.9500 . ?
C14 C15 1.382(6) . ?
C14 H14 0.9500 . ?
C15 C16 1.374(6) . ?
C15 H15 0.9500 . ?
C16 C17 1.387(5) . ?
C16 H16 0.9500 . ?
C17 H17 0.9500 . ?
C18 C19 1.360(4) . ?
C18 C23 1.409(4) . ?
C19 C20 1.387(5) . ?
C19 H19 0.9500 . ?
C20 C21 1.380(5) . ?
C20 H20 0.9500 . ?
C21 C22 1.377(6) . ?
C21 H21 0.9500 . ?
C22 C23 1.379(5) . ?
C22 H22 0.9500 . ?
C23 H23 0.9500 . ?
